data_2200730
loop_
_publ_author_name
' Mahalakshmi, H. '
' Jain, Vimal K.'
' Tiekink, Edward R. T.'

_publ_section_title
;
 Tri(2-thienyl)arsine oxide
;
_journal_issue 12
_journal_name_full 'Acta Crystallographica Section E'
_journal_page_first o1222
_journal_page_last o1223
_journal_paper_doi 10.1107/S160053680101978X
_journal_volume 57
_journal_year 2001
_chemical_formula_moiety 'C12 H9 As O S3'
_chemical_formula_sum 'C12 H9 As O S3'
_chemical_formula_weight 340.29
_chemical_name_systematic
;
 ?
;
_space_group_IT_number 62
_symmetry_cell_setting orthorhombic
_symmetry_space_group_name_Hall '-P 2ac 2n'
_symmetry_space_group_name_H-M 'P n m a'
_audit_creation_method SHELXL-97
_cell_angle_alpha 90
_cell_angle_beta 90
_cell_angle_gamma 90
_cell_formula_units_Z 4
_cell_length_a 15.2840(4)
_cell_length_b 13.9364(4)
_cell_length_c 6.0585(2)
_cell_measurement_reflns_used 10145
_cell_measurement_temperature 223(2)
_cell_measurement_theta_max 30.0
_cell_measurement_theta_min 2.7
_cell_volume 1290.48(7)
_computing_cell_refinement 'SAINT (Bruker, 2000a)'
_computing_data_collection 'SMART (Bruker, 2000a)'
_computing_data_reduction 'SHELXTL (Bruker, 2000a)'
_computing_molecular_graphics 'ORTEPII (Johnson, 1976)'
_computing_publication_material SHEXLTL
_computing_structure_refinement 'SHELXL97 (Sheldrick, 1997)'
_computing_structure_solution 'DIRDIF92 PATTY (Beurskens et al., 1992)'
_diffrn_ambient_temperature 223(2)
_diffrn_measured_fraction_theta_full .999
_diffrn_measured_fraction_theta_max .999
_diffrn_measurement_device_type 'Bruker AXS SMART CCD'
_diffrn_measurement_method '\w scans'
_diffrn_radiation_monochromator graphite
_diffrn_radiation_source 'fine-focus sealed tube'
_diffrn_radiation_type MoK\a
_diffrn_radiation_wavelength .71069
_diffrn_reflns_av_R_equivalents .038
_diffrn_reflns_av_sigmaI/netI .022
_diffrn_reflns_limit_h_max 21
_diffrn_reflns_limit_h_min -21
_diffrn_reflns_limit_k_max 19
_diffrn_reflns_limit_k_min -17
_diffrn_reflns_limit_l_max 8
_diffrn_reflns_limit_l_min -6
_diffrn_reflns_number 10145
_diffrn_reflns_theta_full 30.0
_diffrn_reflns_theta_max 30.0
_diffrn_reflns_theta_min 2.7
_diffrn_standards_decay_% 0
_diffrn_standards_number 0
_exptl_absorpt_coefficient_mu 3.097
_exptl_absorpt_correction_T_max .609
_exptl_absorpt_correction_T_min .481
_exptl_absorpt_correction_type empirical
_exptl_absorpt_process_details '(SADABS; Bruker, 2000b)'
_exptl_crystal_colour colourless
_exptl_crystal_density_diffrn 1.751
_exptl_crystal_density_meas ?
_exptl_crystal_description block
_exptl_crystal_F_000 680
_exptl_crystal_size_max .23
_exptl_crystal_size_mid .19
_exptl_crystal_size_min .16
_refine_diff_density_max .67
_refine_diff_density_min -.65
_refine_ls_extinction_method none
_refine_ls_goodness_of_fit_ref 1.09
_refine_ls_hydrogen_treatment constr
_refine_ls_matrix_type full
_refine_ls_number_parameters 89
_refine_ls_number_reflns 1958
_refine_ls_number_restraints 0
_refine_ls_restrained_S_all 1.09
_refine_ls_R_factor_all .036
_refine_ls_R_factor_gt .035
_refine_ls_shift/su_max <0.001
_refine_ls_shift/su_mean .000
_refine_ls_structure_factor_coef Fsqd
_refine_ls_weighting_details 'calc w=1/[\s^2^(Fo^2^)+(0.0497P)^2^+1.0951P] where P=(Fo^2^+2Fc^2^)/3'
_refine_ls_weighting_scheme calc
_refine_ls_wR_factor_ref .089
_reflns_number_gt 1893
_reflns_number_total 1958
_reflns_threshold_expression I>2\s(I)
_cod_data_source_file ob6094.cif
_cod_data_source_block I
_cod_depositor_comments
;
The following automatic conversions were performed:

'_exptl_crystal_density_meas' value 'not measured' was changed to '?'
- the value is perceived as not measured.

Automatic conversion script
Id: cif_fix_values 3008 2015-01-20 13:52:24Z robertas 
;
_cod_database_code 2200730
_cod_database_fobs_code 2200730

loop_
_symmetry_equiv_pos_as_xyz
'x, y, z'
'x+1/2, -y+1/2, -z+1/2'
'-x, y+1/2, -z'
'-x+1/2, -y, z+1/2'
'-x, -y, -z'
'-x-1/2, y-1/2, z-1/2'
'x, -y-1/2, z'
'x-1/2, y, -z-1/2'

loop_
_atom_site_label
_atom_site_fract_x
_atom_site_fract_y
_atom_site_fract_z
_atom_site_U_iso_or_equiv
_atom_site_adp_type
_atom_site_calc_flag
_atom_site_refinement_flags
_atom_site_occupancy
_atom_site_disorder_assembly
_atom_site_disorder_group
_atom_site_type_symbol
As .491489(19) .2500 .40629(5) .02066(11) Uani d S 1 . . As
S1 .69149(5) .2500 .33209(13) .02570(17) Uani d S 1 . . S
S2 .36740(4) .07707(4) .33997(11) .03452(16) Uani d . 1 . . S
O1 .48821(16) .2500 .1344(4) .0300(5) Uani d S 1 . . O
C1 .60704(18) .2500 .5187(5) .0220(5) Uani d S 1 . . C
C2 .7679(2) .2500 .5381(6) .0277(6) Uani d S 1 . . C
H2 .8287 .2500 .5142 .053(5) Uiso calc SR 1 . . H
C3 .7300(2) .2500 .7399(6) .0348(8) Uani d S 1 . . C
H3 .7618 .2500 .8727 .053(5) Uiso calc SR 1 . . H
C4 .6364(2) .2500 .7304(6) .0309(7) Uani d S 1 . . C
H4 .5999 .2500 .8551 .053(5) Uiso calc SR 1 . . H
C5 .43421(13) .13932(15) .5163(4) .0234(4) Uani d . 1 . . C
C6 .34031(17) -.00300(17) .5392(5) .0356(5) Uani d . 1 . . C
H6 .3016 -.0546 .5174 .053(5) Uiso calc R 1 . . H
C7 .38061(19) .01568(19) .7329(5) .0375(5) Uani d . 1 . . C
H7 .3734 -.0220 .8603 .053(5) Uiso calc R 1 . . H
C8 .43509(17) .09822(19) .7242(4) .0327(5) Uani d . 1 . . C
H8 .4676 .1219 .8442 .053(5) Uiso calc R 1 . . H

loop_
_atom_site_aniso_label
_atom_site_aniso_U_11
_atom_site_aniso_U_22
_atom_site_aniso_U_33
_atom_site_aniso_U_12
_atom_site_aniso_U_13
_atom_site_aniso_U_23
As .01585(15) .02512(17) .02101(17) .000 -.00022(10) .000
S1 .0200(3) .0335(4) .0236(4) .000 .0035(3) .000
S2 .0350(3) .0318(3) .0368(3) -.0067(2) -.0106(2) .0005(2)
O1 .0295(12) .0409(14) .0197(10) .000 -.0016(8) .000
C1 .0135(11) .0280(13) .0246(13) .000 .0020(10) .000
C2 .0158(12) .0347(16) .0324(15) .000 .0001(11) .000
C3 .0208(14) .056(2) .0275(16) .000 -.0044(12) .000
C4 .0192(13) .0470(19) .0266(15) .000 .0017(11) .000
C5 .0190(9) .0246(9) .0267(10) -.0011(7) -.0008(7) -.0022(8)
C6 .0308(12) .0262(11) .0498(14) -.0050(9) .0004(11) .0034(10)
C7 .0425(14) .0320(12) .0380(13) -.0037(10) .0054(11) .0068(10)
C8 .0342(12) .0351(12) .0289(11) -.0076(10) .0009(9) .0002(9)

loop_
_atom_type_symbol
_atom_type_description
_atom_type_scat_dispersion_real
_atom_type_scat_dispersion_imag
_atom_type_scat_source
H H .0000 .0000 'International Tables Vol C Tables 4.2.6.8 and 6.1.1.4'
As As .0499 2.0058 'International Tables Vol C Tables 4.2.6.8 and 6.1.1.4'
C C .0033 .0016 'International Tables Vol C Tables 4.2.6.8 and 6.1.1.4'
S S .1246 .1234 'International Tables Vol C Tables 4.2.6.8 and 6.1.1.4'
O O .0106 .0060 'International Tables Vol C Tables 4.2.6.8 and 6.1.1.4'

loop_
_geom_angle_atom_site_label_1
_geom_angle_atom_site_label_2
_geom_angle_atom_site_label_3
_geom_angle_site_symmetry_3
_geom_angle
_geom_angle_publ_flag
O1 As C1 . 112.82(13) y
O1 As C5 . 109.73(8) y
C1 As C5 . 107.73(8) y
O1 As C5 7_565 109.73(8) ?
C1 As C5 7_565 107.73(8) ?
C5 As C5 7_565 109.00(13) y
C2 S1 C1 . 91.89(16) y
C6 S2 C5 . 92.00(12) y
C4 C1 S1 . 111.9(2) ?
C4 C1 As . 130.4(2) y
S1 C1 As . 117.71(17) y
C3 C2 S1 . 111.5(2) ?
C2 C3 C4 . 113.1(3) ?
C1 C4 C3 . 111.6(3) ?
C8 C5 S2 . 111.32(16) ?
C8 C5 As . 130.75(17) y
S2 C5 As . 117.92(12) y
C7 C6 S2 . 112.36(19) ?
C6 C7 C8 . 113.0(2) ?
C5 C8 C7 . 111.3(2) ?
C3 C2 H2 . 124.2 ?
S1 C2 H2 . 124.2 ?
C2 C3 H3 . 123.5 ?
C4 C3 H3 . 123.5 ?
C1 C4 H4 . 124.2 ?
C3 C4 H4 . 124.2 ?
C7 C6 H6 . 123.8 ?
S2 C6 H6 . 123.8 ?
C6 C7 H7 . 123.5 ?
C8 C7 H7 . 123.5 ?
C5 C8 H8 . 124.3 ?
C7 C8 H8 . 124.3 ?

loop_
_geom_bond_atom_site_label_1
_geom_bond_atom_site_label_2
_geom_bond_site_symmetry_2
_geom_bond_distance
_geom_bond_publ_flag
As O1 . 1.648(2) y
As C1 . 1.893(3) y
As C5 . 1.895(2) y
As C5 7_565 1.895(2) ?
S1 C2 . 1.710(3) y
S1 C1 . 1.716(3) y
S2 C6 . 1.695(3) y
S2 C5 . 1.714(2) y
C1 C4 . 1.359(4) ?
C2 C3 . 1.353(5) ?
C3 C4 . 1.431(5) ?
C5 C8 . 1.384(3) ?
C6 C7 . 1.351(4) ?
C7 C8 . 1.421(4) ?
C2 H2 . .9400 ?
C3 H3 . .9400 ?
C4 H4 . .9400 ?
C6 H6 . .9400 ?
C7 H7 . .9400 ?
C8 H8 . .9400 ?
